data_4085894
loop_
_publ_author_name
'Hao, Zhiqiang'
'Xu, Bin'
'Gao, Wei'
'Han, Yuxi'
'Zeng, Guang'
'Zhang, Jingshun'
'Li, Guanghua'
'Mu, Ying'

_publ_section_title
;
 Chromium Complexes withN,N,N-Tridentate Quinolinyl Anilido-Imine Ligand:
 Synthesis, Characterization, and Catalysis in Ethylene Polymerization
;
_journal_issue 12
_journal_name_full Organometallics
_journal_page_first 2783
_journal_paper_doi 10.1021/acs.organomet.5b00247
_journal_volume 34
_journal_year 2015
_chemical_formula_sum 'C36 H44 Cl2 Cr N3 O'
_chemical_formula_weight 657.64
_chemical_name_systematic
; 
 ? 
;
_space_group_IT_number 2
_symmetry_cell_setting triclinic
_symmetry_space_group_name_Hall '-P 1'
_symmetry_space_group_name_H-M 'P -1'
_atom_sites_solution_hydrogens geom
_atom_sites_solution_primary direct
_atom_sites_solution_secondary difmap
_audit_creation_method SHELXL-97
_cell_angle_alpha 82.573(4)
_cell_angle_beta 83.879(5)
_cell_angle_gamma 73.814(4)
_cell_formula_units_Z 2
_cell_length_a 8.808(2)
_cell_length_b 12.442(3)
_cell_length_c 15.698(4)
_cell_measurement_reflns_used 2676
_cell_measurement_temperature 185(2)
_cell_measurement_theta_max 24.96
_cell_measurement_theta_min 2.56
_cell_volume 1633.8(7)
_computing_cell_refinement 'Bruker SMART'
_computing_data_collection 'Bruker SMART'
_computing_data_reduction 'Bruker SAINT'
_computing_molecular_graphics 'Bruker SHELXTL'
_computing_publication_material 'Bruker SHELXTL'
_computing_structure_refinement 'SHELXL-97 (Sheldrick, 1997)'
_computing_structure_solution 'SHELXS-97 (Sheldrick, 1990)'
_diffrn_ambient_temperature 185(2)
_diffrn_measured_fraction_theta_full 0.948
_diffrn_measured_fraction_theta_max 0.948
_diffrn_measurement_device_type 'CCD area detector'
_diffrn_measurement_method 'phi and omega scan'
_diffrn_radiation_monochromator graphite
_diffrn_radiation_source 'fine-focus sealed tube'
_diffrn_radiation_type MoK\a
_diffrn_radiation_wavelength 0.71073
_diffrn_reflns_av_R_equivalents 0.0313
_diffrn_reflns_av_sigmaI/netI 0.0727
_diffrn_reflns_limit_h_max 10
_diffrn_reflns_limit_h_min -7
_diffrn_reflns_limit_k_max 15
_diffrn_reflns_limit_k_min -15
_diffrn_reflns_limit_l_max 19
_diffrn_reflns_limit_l_min -18
_diffrn_reflns_number 8594
_diffrn_reflns_theta_full 26.16
_diffrn_reflns_theta_max 26.16
_diffrn_reflns_theta_min 1.71
_exptl_absorpt_coefficient_mu 0.547
_exptl_absorpt_correction_T_max 0.9373
_exptl_absorpt_correction_T_min 0.9224
_exptl_absorpt_correction_type none
_exptl_crystal_colour red
_exptl_crystal_density_diffrn 1.337
_exptl_crystal_density_method 'not measured'
_exptl_crystal_description block
_exptl_crystal_F_000 694
_exptl_crystal_size_max 0.15
_exptl_crystal_size_mid 0.14
_exptl_crystal_size_min 0.12
_refine_diff_density_max 1.812
_refine_diff_density_min -0.633
_refine_diff_density_rms 0.167
_refine_ls_extinction_method none
_refine_ls_goodness_of_fit_ref 1.142
_refine_ls_hydrogen_treatment constr
_refine_ls_matrix_type full
_refine_ls_number_parameters 393
_refine_ls_number_reflns 6197
_refine_ls_number_restraints 0
_refine_ls_restrained_S_all 1.142
_refine_ls_R_factor_all 0.1450
_refine_ls_R_factor_gt 0.1281
_refine_ls_shift/su_max 0.000
_refine_ls_shift/su_mean 0.000
_refine_ls_structure_factor_coef Fsqd
_refine_ls_weighting_details 'calc w=1/[\s^2^(Fo^2^)+(0.1177P)^2^+22.1053P] where P=(Fo^2^+2Fc^2^)/3'
_refine_ls_weighting_scheme calc
_refine_ls_wR_factor_gt 0.3579
_refine_ls_wR_factor_ref 0.3706
_reflns_number_gt 5009
_reflns_number_total 6197
_reflns_threshold_expression >2sigma(I)
_cod_data_source_file om5b00247_si_001.cif
_cod_data_source_block Complex_6
_cod_depositor_comments
;
The following automatic conversions were performed:

'_symmetry_cell_setting' value 'Triclinic' changed to 'triclinic'
according to
/usr/data/users/saulius/crontab/automatic-downloads/rss-feeds/ACS/lib/dictionaries/cif_core.dic
dictionary named 'cif_core.dic' version 2.4.2 from 2011-04-26.

Automatic conversion script
Id: cif_fix_values 3271 2015-04-21 07:52:19Z andrius 

 Adding full bibliography for 4085889--4085894.cif.
;
_cod_original_cell_volume 1633.7(7)
_cod_original_sg_symbol_H-M P-1
_cod_database_code 4085894

loop_
_symmetry_equiv_pos_as_xyz
'x, y, z'
'-x, -y, -z'

loop_
_atom_site_label
_atom_site_type_symbol
_atom_site_fract_x
_atom_site_fract_y
_atom_site_fract_z
_atom_site_U_iso_or_equiv
_atom_site_adp_type
_atom_site_occupancy
_atom_site_symmetry_multiplicity
_atom_site_calc_flag
_atom_site_refinement_flags
C1 C 0.6572(10) 0.7348(7) 0.1548(6) 0.0298(18) Uani 1 1 d .
C2 C 0.7176(12) 0.6149(8) 0.1550(6) 0.039(2) Uani 1 1 d .
H2 H 0.7805 0.5737 0.2001 0.047 Uiso 1 1 calc R
C3 C 0.6876(12) 0.5574(8) 0.0921(7) 0.045(2) Uani 1 1 d .
H3 H 0.7304 0.4781 0.0950 0.054 Uiso 1 1 calc R
C4 C 0.5963(12) 0.6126(8) 0.0244(6) 0.039(2) Uani 1 1 d .
H4 H 0.5800 0.5724 -0.0198 0.047 Uiso 1 1 calc R
C5 C 0.5310(11) 0.7253(8) 0.0231(6) 0.034(2) Uani 1 1 d .
H5 H 0.4674 0.7635 -0.0225 0.040 Uiso 1 1 calc R
C6 C 0.5549(10) 0.7880(8) 0.0877(6) 0.0307(18) Uani 1 1 d .
C7 C 0.4632(9) 0.9014(7) 0.0841(5) 0.0274(18) Uani 1 1 d .
H7 H 0.3994 0.9279 0.0366 0.033 Uiso 1 1 calc R
C8 C 0.3349(10) 1.0758(7) 0.1359(5) 0.0298(18) Uani 1 1 d .
C9 C 0.1934(12) 1.0948(8) 0.0984(6) 0.039(2) Uani 1 1 d .
H9 H 0.1739 1.0369 0.0707 0.047 Uiso 1 1 calc R
C10 C 0.0792(13) 1.1976(10) 0.1007(8) 0.056(3) Uani 1 1 d .
H10 H -0.0181 1.2087 0.0755 0.067 Uiso 1 1 calc R
C11 C 0.1056(14) 1.2829(9) 0.1389(8) 0.055(3) Uani 1 1 d .
H11 H 0.0279 1.3534 0.1385 0.066 Uiso 1 1 calc R
C12 C 0.2459(12) 1.2668(8) 0.1782(7) 0.040(2) Uani 1 1 d .
C13 C 0.3604(11) 1.1619(7) 0.1781(6) 0.0329(19) Uani 1 1 d .
C14 C 0.2842(14) 1.3518(9) 0.2189(8) 0.051(3) Uani 1 1 d .
H14 H 0.2075 1.4216 0.2255 0.061 Uiso 1 1 calc R
C15 C 0.4253(16) 1.3328(11) 0.2468(10) 0.070(4) Uani 1 1 d .
H15 H 0.4530 1.3913 0.2696 0.084 Uiso 1 1 calc R
C16 C 0.5386(16) 1.2248(11) 0.2435(10) 0.075(4) Uani 1 1 d .
C17 C 0.8273(11) 0.7226(7) 0.2654(6) 0.033(2) Uani 1 1 d .
C18 C 0.7966(12) 0.6805(8) 0.3513(6) 0.041(2) Uani 1 1 d .
C19 C 0.9249(13) 0.6178(10) 0.3987(7) 0.050(3) Uani 1 1 d .
H19 H 0.9056 0.5883 0.4565 0.060 Uiso 1 1 calc R
C20 C 1.0791(13) 0.5988(10) 0.3621(7) 0.052(3) Uani 1 1 d .
H20 H 1.1652 0.5594 0.3956 0.062 Uiso 1 1 calc R
C21 C 1.1076(12) 0.6368(8) 0.2774(7) 0.042(2) Uani 1 1 d .
H21 H 1.2135 0.6213 0.2525 0.050 Uiso 1 1 calc R
C22 C 0.9836(11) 0.6978(7) 0.2270(6) 0.0324(19) Uani 1 1 d .
C23 C 0.6303(14) 0.6991(11) 0.3928(7) 0.054(3) Uani 1 1 d .
H23 H 0.5619 0.7676 0.3615 0.065 Uiso 1 1 calc R
C24 C 0.5630(17) 0.5989(13) 0.3854(11) 0.084(5) Uani 1 1 d .
H24A H 0.5568 0.5917 0.3246 0.126 Uiso 1 1 calc R
H24B H 0.4568 0.6118 0.4151 0.126 Uiso 1 1 calc R
H24C H 0.6327 0.5296 0.4120 0.126 Uiso 1 1 calc R
C25 C 0.6181(17) 0.7187(15) 0.4897(8) 0.085(5) Uani 1 1 d .
H25A H 0.6761 0.6499 0.5227 0.128 Uiso 1 1 calc R
H25B H 0.5065 0.7382 0.5116 0.128 Uiso 1 1 calc R
H25C H 0.6641 0.7804 0.4956 0.128 Uiso 1 1 calc R
C26 C 1.0250(11) 0.7319(8) 0.1339(6) 0.036(2) Uani 1 1 d .
H26 H 0.9251 0.7729 0.1060 0.043 Uiso 1 1 calc R
C27 C 1.1091(13) 0.6279(9) 0.0855(6) 0.045(2) Uani 1 1 d .
H27A H 1.2092 0.5885 0.1109 0.068 Uiso 1 1 calc R
H27B H 1.1306 0.6524 0.0246 0.068 Uiso 1 1 calc R
H27C H 1.0407 0.5770 0.0903 0.068 Uiso 1 1 calc R
C28 C 1.1346(12) 0.8094(9) 0.1252(7) 0.046(2) Uani 1 1 d .
H28A H 1.0899 0.8708 0.1615 0.069 Uiso 1 1 calc R
H28B H 1.1450 0.8407 0.0649 0.069 Uiso 1 1 calc R
H28C H 1.2393 0.7663 0.1435 0.069 Uiso 1 1 calc R
C29 C 0.3790(17) 1.0003(15) 0.3917(7) 0.084(5) Uani 1 1 d .
H29A H 0.3745 1.0814 0.3814 0.101 Uiso 1 1 calc R
H29B H 0.4589 0.9644 0.4339 0.101 Uiso 1 1 calc R
C30 C 0.226(2) 0.9876(17) 0.4269(9) 0.100(6) Uani 1 1 d .
H30A H 0.1395 1.0542 0.4084 0.120 Uiso 1 1 calc R
H30B H 0.2203 0.9762 0.4906 0.120 Uiso 1 1 calc R
C31 C 0.2150(15) 0.8840(15) 0.3896(8) 0.079(5) Uani 1 1 d .
H31A H 0.2689 0.8141 0.4243 0.095 Uiso 1 1 calc R
H31B H 0.1035 0.8846 0.3850 0.095 Uiso 1 1 calc R
C32 C 0.2997(12) 0.8967(11) 0.3033(6) 0.049(3) Uani 1 1 d .
H32A H 0.3468 0.8222 0.2819 0.058 Uiso 1 1 calc R
H32B H 0.2255 0.9439 0.2615 0.058 Uiso 1 1 calc R
C34 C 0.740(2) 1.2643(18) 0.3322(12) 0.098(6) Uani 1 1 d .
H34A H 0.7034 1.2252 0.3862 0.118 Uiso 1 1 calc R
H34B H 0.6740 1.3433 0.3292 0.118 Uiso 1 1 calc R
C35 C 0.8967(19) 1.2665(17) 0.3419(12) 0.095(5) Uani 1 1 d .
H35A H 0.9272 1.3146 0.2914 0.114 Uiso 1 1 calc R
H35B H 0.9644 1.1892 0.3362 0.114 Uiso 1 1 calc R
C36 C 0.943(3) 1.302(3) 0.4155(18) 0.188(15) Uani 1 1 d .
H36A H 0.8491 1.3480 0.4458 0.282 Uiso 1 1 calc R
H36B H 1.0188 1.3463 0.3972 0.282 Uiso 1 1 calc R
H36C H 0.9920 1.2357 0.4540 0.282 Uiso 1 1 calc R
C39 C 0.703(2) 1.2176(17) 0.2658(19) 0.152(12) Uani 1 1 d .
H39A H 0.7581 1.1363 0.2746 0.182 Uiso 1 1 calc R
H39B H 0.7562 1.2481 0.2131 0.182 Uiso 1 1 calc R
Cl1 Cl 0.7881(3) 1.00880(19) 0.11230(17) 0.0398(6) Uani 1 1 d .
Cl2 Cl 0.7709(4) 0.9543(3) 0.33463(19) 0.0581(8) Uani 1 1 d .
Cr1 Cr 0.61849(17) 0.96022(12) 0.22277(9) 0.0305(4) Uani 1 1 d .
N1 N 0.6963(8) 0.7897(6) 0.2142(5) 0.0290(15) Uani 1 1 d .
N2 N 0.4564(8) 0.9738(6) 0.1385(4) 0.0265(15) Uani 1 1 d .
N3 N 0.5040(10) 1.1398(7) 0.2163(5) 0.043(2) Uani 1 1 d .
O1 O 0.4253(8) 0.9508(6) 0.3137(4) 0.0428(17) Uani 1 1 d .

loop_
_atom_site_aniso_label
_atom_site_aniso_U_11
_atom_site_aniso_U_22
_atom_site_aniso_U_33
_atom_site_aniso_U_23
_atom_site_aniso_U_13
_atom_site_aniso_U_12
C1 0.024(4) 0.031(4) 0.032(5) -0.001(4) 0.003(3) -0.008(3)
C2 0.042(5) 0.037(5) 0.041(5) -0.005(4) -0.009(4) -0.013(4)
C3 0.041(6) 0.033(5) 0.060(7) -0.007(5) -0.008(5) -0.007(4)
C4 0.043(5) 0.042(5) 0.039(5) -0.016(4) 0.000(4) -0.019(4)
C5 0.032(5) 0.040(5) 0.033(5) -0.009(4) 0.000(4) -0.015(4)
C6 0.032(4) 0.035(5) 0.029(4) -0.004(4) 0.003(3) -0.017(4)
C7 0.022(4) 0.038(5) 0.024(4) 0.005(3) -0.004(3) -0.013(3)
C8 0.034(5) 0.031(4) 0.022(4) 0.006(3) -0.007(3) -0.007(4)
C9 0.039(5) 0.036(5) 0.043(5) 0.002(4) -0.009(4) -0.011(4)
C10 0.039(6) 0.048(6) 0.074(8) 0.004(6) -0.024(6) 0.001(5)
C11 0.046(6) 0.040(6) 0.067(8) 0.005(5) -0.014(6) 0.005(5)
C12 0.042(5) 0.031(5) 0.043(5) 0.000(4) -0.006(4) -0.005(4)
C13 0.039(5) 0.030(4) 0.030(4) 0.000(4) -0.008(4) -0.008(4)
C14 0.055(7) 0.031(5) 0.059(7) -0.007(5) -0.006(5) 0.002(5)
C15 0.063(8) 0.050(7) 0.102(11) -0.043(7) -0.023(7) 0.000(6)
C16 0.065(8) 0.056(7) 0.102(11) -0.044(8) -0.041(8) 0.016(6)
C17 0.039(5) 0.028(4) 0.034(5) -0.005(4) -0.013(4) -0.006(4)
C18 0.042(5) 0.040(5) 0.037(5) -0.003(4) -0.005(4) -0.004(4)
C19 0.050(6) 0.056(7) 0.033(5) 0.003(5) -0.014(5) 0.003(5)
C20 0.039(6) 0.054(6) 0.053(7) -0.002(5) -0.020(5) 0.007(5)
C21 0.036(5) 0.035(5) 0.053(6) -0.005(4) -0.007(4) -0.004(4)
C22 0.036(5) 0.022(4) 0.039(5) -0.006(4) -0.009(4) -0.003(4)
C23 0.048(6) 0.068(8) 0.032(5) 0.009(5) 0.000(5) 0.001(6)
C24 0.057(8) 0.087(11) 0.100(12) 0.006(9) 0.029(8) -0.024(8)
C25 0.064(9) 0.117(13) 0.044(7) 0.003(7) 0.003(6) 0.018(8)
C26 0.029(5) 0.032(5) 0.042(5) -0.003(4) -0.005(4) 0.000(4)
C27 0.052(6) 0.041(5) 0.034(5) -0.006(4) 0.007(4) -0.001(5)
C28 0.034(5) 0.045(6) 0.056(6) 0.007(5) -0.001(5) -0.012(4)
C29 0.072(9) 0.122(13) 0.024(5) -0.011(7) 0.001(6) 0.028(9)
C30 0.096(12) 0.138(16) 0.035(7) -0.026(8) 0.008(7) 0.024(11)
C31 0.045(7) 0.129(14) 0.044(7) 0.024(8) -0.002(5) -0.009(8)
C32 0.036(5) 0.075(8) 0.030(5) -0.001(5) -0.004(4) -0.010(5)
C34 0.077(11) 0.144(17) 0.094(12) -0.059(12) -0.002(9) -0.042(11)
C35 0.068(10) 0.124(15) 0.105(13) -0.036(11) -0.010(9) -0.034(10)
C36 0.105(16) 0.30(4) 0.21(3) -0.17(3) -0.049(17) -0.05(2)
C39 0.089(13) 0.100(14) 0.28(3) -0.117(18) -0.096(17) 0.022(10)
Cl1 0.0356(12) 0.0329(11) 0.0526(14) -0.0019(10) -0.0085(10) -0.0111(9)
Cl2 0.0596(17) 0.0627(17) 0.0548(16) -0.0243(13) -0.0343(14) -0.0016(13)
Cr1 0.0322(8) 0.0291(7) 0.0312(8) -0.0111(6) -0.0140(6) -0.0018(6)
N1 0.031(4) 0.028(4) 0.028(4) -0.001(3) -0.006(3) -0.007(3)
N2 0.029(4) 0.032(4) 0.021(3) -0.001(3) -0.007(3) -0.010(3)
N3 0.050(5) 0.037(4) 0.043(5) -0.016(4) -0.015(4) -0.003(4)
O1 0.047(4) 0.049(4) 0.026(3) -0.001(3) -0.007(3) -0.002(3)

loop_
_atom_type_symbol
_atom_type_description
_atom_type_scat_dispersion_real
_atom_type_scat_dispersion_imag
_atom_type_scat_source
C C 0.0033 0.0016 'International Tables Vol C Tables 4.2.6.8 and 6.1.1.4'
H H 0.0000 0.0000 'International Tables Vol C Tables 4.2.6.8 and 6.1.1.4'
N N 0.0061 0.0033 'International Tables Vol C Tables 4.2.6.8 and 6.1.1.4'
O O 0.0106 0.0060 'International Tables Vol C Tables 4.2.6.8 and 6.1.1.4'
Cl Cl 0.1484 0.1585 'International Tables Vol C Tables 4.2.6.8 and 6.1.1.4'
Cr Cr 0.3209 0.6236 'International Tables Vol C Tables 4.2.6.8 and 6.1.1.4'

loop_
_geom_angle_atom_site_label_1
_geom_angle_atom_site_label_2
_geom_angle_atom_site_label_3
_geom_angle
N1 C1 C6 124.3(8)
N1 C1 C2 121.1(8)
C6 C1 C2 114.5(8)
C3 C2 C1 122.4(9)
C3 C2 H2 118.8
C1 C2 H2 118.8
C2 C3 C4 121.7(9)
C2 C3 H3 119.2
C4 C3 H3 119.2
C5 C4 C3 118.3(9)
C5 C4 H4 120.8
C3 C4 H4 120.8
C4 C5 C6 122.2(9)
C4 C5 H5 118.9
C6 C5 H5 118.9
C7 C6 C5 115.7(8)
C7 C6 C1 123.5(8)
C5 C6 C1 120.6(8)
N2 C7 C6 127.4(8)
N2 C7 H7 116.3
C6 C7 H7 116.3
C9 C8 C13 118.8(8)
C9 C8 N2 125.0(8)
C13 C8 N2 116.2(7)
C8 C9 C10 120.8(10)
C8 C9 H9 119.6
C10 C9 H9 119.6
C11 C10 C9 120.7(10)
C11 C10 H10 119.7
C9 C10 H10 119.7
C10 C11 C12 120.3(10)
C10 C11 H11 119.8
C12 C11 H11 119.8
C11 C12 C13 119.3(9)
C11 C12 C14 124.1(9)
C13 C12 C14 116.7(9)
N3 C13 C8 117.5(8)
N3 C13 C12 122.4(8)
C8 C13 C12 120.1(8)
C15 C14 C12 119.8(10)
C15 C14 H14 120.1
C12 C14 H14 120.1
C14 C15 C16 121.0(11)
C14 C15 H15 119.5
C16 C15 H15 119.5
N3 C16 C15 122.0(11)
N3 C16 C39 121.7(11)
C15 C16 C39 116.1(12)
C18 C17 C22 120.3(8)
C18 C17 N1 120.3(8)
C22 C17 N1 119.4(8)
C19 C18 C17 118.8(9)
C19 C18 C23 119.4(9)
C17 C18 C23 121.7(9)
C20 C19 C18 120.8(10)
C20 C19 H19 119.6
C18 C19 H19 119.6
C21 C20 C19 120.0(9)
C21 C20 H20 120.0
C19 C20 H20 120.0
C20 C21 C22 121.4(10)
C20 C21 H21 119.3
C22 C21 H21 119.3
C21 C22 C17 118.7(9)
C21 C22 C26 117.8(9)
C17 C22 C26 123.6(8)
C18 C23 C24 111.3(10)
C18 C23 C25 113.0(10)
C24 C23 C25 108.5(12)
C18 C23 H23 108.0
C24 C23 H23 108.0
C25 C23 H23 108.0
C23 C24 H24A 109.5
C23 C24 H24B 109.5
H24A C24 H24B 109.5
C23 C24 H24C 109.5
H24A C24 H24C 109.5
H24B C24 H24C 109.5
C23 C25 H25A 109.5
C23 C25 H25B 109.5
H25A C25 H25B 109.5
C23 C25 H25C 109.5
H25A C25 H25C 109.5
H25B C25 H25C 109.5
C22 C26 C28 111.1(8)
C22 C26 C27 111.3(8)
C28 C26 C27 108.1(8)
C22 C26 H26 108.7
C28 C26 H26 108.7
C27 C26 H26 108.7
C26 C27 H27A 109.5
C26 C27 H27B 109.5
H27A C27 H27B 109.5
C26 C27 H27C 109.5
H27A C27 H27C 109.5
H27B C27 H27C 109.5
C26 C28 H28A 109.5
C26 C28 H28B 109.5
H28A C28 H28B 109.5
C26 C28 H28C 109.5
H28A C28 H28C 109.5
H28B C28 H28C 109.5
O1 C29 C30 111.0(14)
O1 C29 H29A 109.4
C30 C29 H29A 109.4
O1 C29 H29B 109.4
C30 C29 H29B 109.4
H29A C29 H29B 108.0
C29 C30 C31 103.1(12)
C29 C30 H30A 111.1
C31 C30 H30A 111.1
C29 C30 H30B 111.1
C31 C30 H30B 111.1
H30A C30 H30B 109.1
C32 C31 C30 101.0(12)
C32 C31 H31A 111.6
C30 C31 H31A 111.6
C32 C31 H31B 111.6
C30 C31 H31B 111.6
H31A C31 H31B 109.4
O1 C32 C31 106.9(10)
O1 C32 H32A 110.3
C31 C32 H32A 110.3
O1 C32 H32B 110.3
C31 C32 H32B 110.3
H32A C32 H32B 108.6
C39 C34 C35 121.9(17)
C39 C34 H34A 106.9
C35 C34 H34A 106.9
C39 C34 H34B 106.9
C35 C34 H34B 106.9
H34A C34 H34B 106.7
C34 C35 C36 123.5(18)
C34 C35 H35A 106.5
C36 C35 H35A 106.5
C34 C35 H35B 106.5
C36 C35 H35B 106.5
H35A C35 H35B 106.5
C35 C36 H36A 109.5
C35 C36 H36B 109.5
H36A C36 H36B 109.5
C35 C36 H36C 109.5
H36A C36 H36C 109.5
H36B C36 H36C 109.5
C34 C39 C16 125.6(18)
C34 C39 H39A 105.9
C16 C39 H39A 105.9
C34 C39 H39B 105.9
C16 C39 H39B 105.9
H39A C39 H39B 106.2
N2 Cr1 N1 90.0(3)
N2 Cr1 O1 82.4(3)
N1 Cr1 O1 95.1(3)
N2 Cr1 N3 79.6(3)
N1 Cr1 N3 169.5(3)
O1 Cr1 N3 83.0(3)
N2 Cr1 Cl1 89.9(2)
N1 Cr1 Cl1 95.8(2)
O1 Cr1 Cl1 166.7(2)
N3 Cr1 Cl1 84.9(3)
N2 Cr1 Cl2 171.0(2)
N1 Cr1 Cl2 94.1(2)
O1 Cr1 Cl2 89.2(2)
N3 Cr1 Cl2 96.1(2)
Cl1 Cr1 Cl2 97.63(12)
C1 N1 C17 114.8(7)
C1 N1 Cr1 125.6(6)
C17 N1 Cr1 118.6(5)
C7 N2 C8 120.0(7)
C7 N2 Cr1 125.2(6)
C8 N2 Cr1 114.6(5)
C16 N3 C13 117.4(9)
C16 N3 Cr1 133.6(8)
C13 N3 Cr1 108.9(6)
C29 O1 C32 104.8(10)
C29 O1 Cr1 129.4(9)
C32 O1 Cr1 125.6(6)

loop_
_geom_bond_atom_site_label_1
_geom_bond_atom_site_label_2
_geom_bond_distance
C1 N1 1.348(11)
C1 C6 1.432(12)
C1 C2 1.437(13)
C2 C3 1.378(14)
C2 H2 0.9500
C3 C4 1.389(14)
C3 H3 0.9500
C4 C5 1.357(13)
C4 H4 0.9500
C5 C6 1.423(12)
C5 H5 0.9500
C6 C7 1.414(12)
C7 N2 1.305(11)
C7 H7 0.9500
C8 C9 1.383(13)
C8 C13 1.409(12)
C8 N2 1.412(11)
C9 C10 1.392(14)
C9 H9 0.9500
C10 C11 1.367(17)
C10 H10 0.9500
C11 C12 1.394(15)
C11 H11 0.9500
C12 C13 1.410(13)
C12 C14 1.434(15)
C13 N3 1.401(12)
C14 C15 1.311(17)
C14 H14 0.9500
C15 C16 1.436(16)
C15 H15 0.9500
C16 N3 1.311(15)
C16 C39 1.51(2)
C17 C18 1.408(13)
C17 C22 1.410(13)
C17 N1 1.471(11)
C18 C19 1.406(14)
C18 C23 1.507(15)
C19 C20 1.386(16)
C19 H19 0.9500
C20 C21 1.374(15)
C20 H20 0.9500
C21 C22 1.401(13)
C21 H21 0.9500
C22 C26 1.503(13)
C23 C24 1.54(2)
C23 C25 1.559(17)
C23 H23 1.0000
C24 H24A 0.9800
C24 H24B 0.9800
C24 H24C 0.9800
C25 H25A 0.9800
C25 H25B 0.9800
C25 H25C 0.9800
C26 C28 1.529(14)
C26 C27 1.549(13)
C26 H26 1.0000
C27 H27A 0.9800
C27 H27B 0.9800
C27 H27C 0.9800
C28 H28A 0.9800
C28 H28B 0.9800
C28 H28C 0.9800
C29 O1 1.413(13)
C29 C30 1.45(2)
C29 H29A 0.9900
C29 H29B 0.9900
C30 C31 1.51(2)
C30 H30A 0.9900
C30 H30B 0.9900
C31 C32 1.488(15)
C31 H31A 0.9900
C31 H31B 0.9900
C32 O1 1.479(13)
C32 H32A 0.9900
C32 H32B 0.9900
C34 C39 1.36(2)
C34 C35 1.41(2)
C34 H34A 0.9900
C34 H34B 0.9900
C35 C36 1.42(2)
C35 H35A 0.9900
C35 H35B 0.9900
C36 H36A 0.9800
C36 H36B 0.9800
C36 H36C 0.9800
C39 H39A 0.9900
C39 H39B 0.9900
Cl1 Cr1 2.299(3)
Cl2 Cr1 2.304(3)
Cr1 N2 2.007(7)
Cr1 N1 2.058(7)
Cr1 O1 2.120(7)
Cr1 N3 2.174(8)
